data_4350566
loop_
_publ_author_name
'Dong, Yu-Bin'
'Sun, Ting'
'Ma, Jian-Ping'
'Zhao, Xia-Xia'
'Huang, Ru-Qi'

_publ_section_title
;
 Ag(I) and Cu(II) discrete and polymeric complexes based on single- and
 double-armed oxadiazole-bridging organic clips.
;
_journal_issue 26
_journal_name_full 'Inorganic chemistry'
_journal_page_first 10613
_journal_page_last 10628
_journal_paper_doi 10.1021/ic0612552
_journal_volume 45
_journal_year 2006
_chemical_formula_sum 'C21 H17 Ag Cl N3 O9'
_chemical_formula_weight 598.70
_space_group_IT_number 2
_space_group_name_Hall '-P 1'
_space_group_name_H-M_alt 'P -1'
_symmetry_cell_setting triclinic
_symmetry_space_group_name_H-M 'P -1'
_atom_sites_solution_hydrogens geom
_atom_sites_solution_primary direct
_atom_sites_solution_secondary difmap
_audit_creation_method SHELXL-97
_cell_angle_alpha 87.174(3)
_cell_angle_beta 77.727(3)
_cell_angle_gamma 78.697(3)
_cell_formula_units_Z 2
_cell_length_a 8.6858(19)
_cell_length_b 10.745(2)
_cell_length_c 12.457(3)
_cell_measurement_temperature 293(2)
_cell_volume 1114.0(4)
_computing_cell_refinement 'Bruker SMART'
_computing_data_collection 'Bruker SMART'
_computing_data_reduction 'Bruker SAINT'
_computing_molecular_graphics 'Bruker SHELXTL'
_computing_publication_material 'Bruker SHELXTL'
_computing_structure_refinement 'SHELXL-97 (Sheldrick, 1997)'
_computing_structure_solution 'SHELXS-97 (Sheldrick, 1990)'
_diffrn_ambient_temperature 293(2)
_diffrn_measured_fraction_theta_full 0.979
_diffrn_measured_fraction_theta_max 0.979
_diffrn_measurement_device_type 'CCD area detector'
_diffrn_measurement_method 'phi and omega scans'
_diffrn_radiation_monochromator graphite
_diffrn_radiation_source 'fine-focus sealed tube'
_diffrn_radiation_type MoK\a
_diffrn_radiation_wavelength 0.71073
_diffrn_reflns_av_R_equivalents 0.0238
_diffrn_reflns_av_sigmaI/netI 0.0541
_diffrn_reflns_limit_h_max 10
_diffrn_reflns_limit_h_min -6
_diffrn_reflns_limit_k_max 12
_diffrn_reflns_limit_k_min -13
_diffrn_reflns_limit_l_max 15
_diffrn_reflns_limit_l_min -14
_diffrn_reflns_number 6043
_diffrn_reflns_theta_full 25.50
_diffrn_reflns_theta_max 25.50
_diffrn_reflns_theta_min 1.93
_exptl_absorpt_coefficient_mu 1.085
_exptl_absorpt_correction_T_max 0.9378
_exptl_absorpt_correction_T_min 0.6833
_exptl_absorpt_correction_type multi-scan
_exptl_absorpt_process_details sadabs
_exptl_crystal_colour colourless
_exptl_crystal_density_diffrn 1.785
_exptl_crystal_density_method 'not measured'
_exptl_crystal_description plan
_exptl_crystal_F_000 600
_exptl_crystal_size_max 0.38
_exptl_crystal_size_mid 0.08
_exptl_crystal_size_min 0.06
_refine_diff_density_max 0.724
_refine_diff_density_min -1.037
_refine_diff_density_rms '0.097 End ===='
_refine_ls_extinction_method none
_refine_ls_goodness_of_fit_ref 1.060
_refine_ls_hydrogen_treatment mixed
_refine_ls_matrix_type full
_refine_ls_number_parameters 314
_refine_ls_number_reflns 4058
_refine_ls_number_restraints 12
_refine_ls_restrained_S_all 1.059
_refine_ls_R_factor_all 0.0799
_refine_ls_R_factor_gt 0.0663
_refine_ls_shift/su_max 0.001
_refine_ls_shift/su_mean 0.000
_refine_ls_structure_factor_coef Fsqd
_refine_ls_weighting_details 'calc w=1/[\s^2^(Fo^2^)+(0.0713P)^2^+1.7664P] where P=(Fo^2^+2Fc^2^)/3'
_refine_ls_weighting_scheme calc
_refine_ls_wR_factor_gt 0.1540
_refine_ls_wR_factor_ref 0.1642
_reflns_number_gt 3319
_reflns_number_total 4058
_reflns_threshold_expression >2sigma(I)
_cod_data_source_file ic0612552si20060706_013537.cif
_cod_data_source_block 2
_cod_depositor_comments
;
The following automatic conversions were performed:

data item '_symmetry_cell_setting' value 'Triclinic' was changed to
'triclinic' in accordance with the
/home/saulius/struct/COD-crude-data/automatic-downloads/DataCite-retrospective/ACS/depositions/lib/dictionaries/cif_core.dic
dictionary named 'cif_core.dic' version 2.4.2 last updated on
2011-04-26.

Automatic conversion script
Id: cif_fix_values 6909 2019-04-08 15:41:33Z antanas 
;
_cod_original_cell_volume 1113.9(4)
_cod_original_sg_symbol_H-M P-1
_cod_database_code 4350566

loop_
_symmetry_equiv_pos_as_xyz
'x, y, z'
'-x, -y, -z'

loop_
_atom_site_label
_atom_site_type_symbol
_atom_site_fract_x
_atom_site_fract_y
_atom_site_fract_z
_atom_site_U_iso_or_equiv
_atom_site_adp_type
_atom_site_occupancy
_atom_site_symmetry_multiplicity
_atom_site_calc_flag
_atom_site_refinement_flags
_atom_site_disorder_assembly
_atom_site_disorder_group
Ag1 Ag 1.03483(4) 0.27882(3) 0.85487(3) 0.06094(11) Uani 1 1 d . . .
N1 N 0.9168(4) 0.1191(3) 0.9048(3) 0.0452(9) Uani 1 1 d . . .
N2 N 0.8118(4) 0.1308(3) 1.0068(3) 0.0425(8) Uani 1 1 d . . .
N3 N 0.8322(4) 0.5721(3) 1.1418(3) 0.0521(10) Uani 1 1 d . . .
C1 C 1.0924(5) 0.0098(4) 0.6760(3) 0.0480(11) Uani 1 1 d . . .
C2 C 1.1583(6) -0.0488(4) 0.5783(4) 0.0578(13) Uani 1 1 d . . .
H2 H 1.2277 -0.0112 0.5251 0.069 Uiso 1 1 calc R . .
C3 C 1.1225(6) -0.1648(5) 0.5572(4) 0.0654(15) Uani 1 1 d . . .
H3 H 1.1683 -0.2048 0.4903 0.078 Uiso 1 1 calc R . .
C4 C 1.0200(6) -0.2197(4) 0.6350(4) 0.0573(13) Uani 1 1 d . . .
H4 H 0.9944 -0.2964 0.6205 0.069 Uiso 1 1 calc R . .
C5 C 0.9550(5) -0.1625(4) 0.7339(4) 0.0513(12) Uani 1 1 d . . .
H5 H 0.8873 -0.2021 0.7867 0.062 Uiso 1 1 calc R . .
C6 C 0.9875(5) -0.0459(4) 0.7579(3) 0.0413(10) Uani 1 1 d . . .
C7 C 0.9101(5) 0.0138(4) 0.8616(3) 0.0410(10) Uani 1 1 d . . .
C8 C 0.7478(5) 0.0324(3) 1.0193(3) 0.0383(9) Uani 1 1 d . . .
C9 C 0.6268(4) -0.0044(3) 1.1082(3) 0.0361(9) Uani 1 1 d . . .
C10 C 0.5806(5) -0.1205(4) 1.1045(3) 0.0427(10) Uani 1 1 d . . .
H10 H 0.6282 -0.1741 1.0453 0.051 Uiso 1 1 calc R . .
C11 C 0.4648(5) -0.1576(4) 1.1874(3) 0.0479(11) Uani 1 1 d . . .
H11 H 0.4346 -0.2354 1.1839 0.057 Uiso 1 1 calc R . .
C12 C 0.3955(5) -0.0796(4) 1.2741(3) 0.0532(12) Uani 1 1 d . . .
H12 H 0.3179 -0.1047 1.3300 0.064 Uiso 1 1 calc R . .
C13 C 0.4391(5) 0.0374(4) 1.2803(3) 0.0490(11) Uani 1 1 d . . .
H13 H 0.3909 0.0907 1.3396 0.059 Uiso 1 1 calc R . .
C14 C 0.5536(5) 0.0724(3) 1.1981(3) 0.0397(9) Uani 1 1 d . . .
C15 C 0.5614(5) 0.2848(4) 1.1418(3) 0.0433(10) Uani 1 1 d . . .
C16 C 0.6535(5) 0.3865(3) 1.1458(3) 0.0416(10) Uani 1 1 d . . .
C17 C 0.7057(6) 0.4111(4) 1.2380(3) 0.0544(12) Uani 1 1 d . . .
H17 H 0.6812 0.3652 1.3025 0.065 Uiso 1 1 calc R . .
C18 C 0.7942(6) 0.5042(4) 1.2330(4) 0.0608(12) Uani 1 1 d . . .
H18 H 0.8292 0.5208 1.2954 0.073 Uiso 1 1 calc R . .
C19 C 0.7810(5) 0.5476(4) 1.0538(4) 0.0508(12) Uani 1 1 d . . .
H19 H 0.8078 0.5942 0.9900 0.061 Uiso 1 1 calc R . .
C20 C 0.6908(5) 0.4571(4) 1.0522(4) 0.0470(11) Uani 1 1 d . . .
H20 H 0.6554 0.4436 0.9891 0.056 Uiso 1 1 calc R . .
C21 C 0.4204(7) 0.2778(7) 0.5249(5) 0.099(2) Uani 1 1 d . . .
H21A H 0.4069 0.3668 0.5387 0.148 Uiso 1 1 calc R . .
H21B H 0.4880 0.2583 0.4539 0.148 Uiso 1 1 calc R . .
H21C H 0.4690 0.2298 0.5802 0.148 Uiso 1 1 calc R . .
O1 O 0.8045(3) -0.0474(2) 0.9307(2) 0.0389(7) Uani 1 1 d . . .
O2 O 1.1261(4) 0.1234(3) 0.6980(3) 0.0703(10) Uani 1 1 d . . .
O3 O 0.4669(4) 0.2849(3) 1.0841(3) 0.0568(8) Uani 1 1 d . . .
O4 O 0.6035(3) 0.1868(2) 1.2099(2) 0.0413(7) Uani 1 1 d . . .
O5 O 0.7516(10) 0.4165(8) 0.7883(6) 0.135(3) Uiso 0.725(4) 1 d PD A 1
O6 O 0.9483(7) 0.4089(7) 0.6285(6) 0.117(2) Uiso 0.725(4) 1 d PD A 1
O7 O 0.7408(7) 0.5876(5) 0.6701(5) 0.0989(19) Uiso 0.725(4) 1 d PD A 1
O8 O 0.6711(9) 0.3970(7) 0.6440(7) 0.132(3) Uiso 0.725(4) 1 d PD A 1
O9 O 0.2700(5) 0.2466(4) 0.5278(3) 0.0834(12) Uani 1 1 d . . .
H9 H 0.1990 0.3065 0.5524 0.125 Uiso 1 1 calc R . .
O5' O 0.840(2) 0.4845(19) 0.7716(11) 0.135(7) Uiso 0.275(4) 1 d PD A 2
O6' O 0.881(3) 0.332(3) 0.687(2) 0.185(11) Uiso 0.275(4) 1 d P A 2
O7' O 0.879(2) 0.489(2) 0.5744(12) 0.163(9) Uiso 0.275(4) 1 d PD A 2
O8' O 0.7134(18) 0.4278(17) 0.5877(11) 0.114(6) Uiso 0.275(4) 1 d PD A 2
Cl1 Cl 0.78567(15) 0.45484(12) 0.67628(10) 0.0611(3) Uiso 0.725(4) 1 d PD A 1
Cl1' Cl 0.78567(15) 0.45484(12) 0.67628(10) 0.0611(3) Uiso 0.275(4) 1 d PD A 2
H2A H 1.176(9) 0.167(7) 0.639(6) 0.14(3) Uiso 1 1 d . . .

loop_
_atom_site_aniso_label
_atom_site_aniso_U_11
_atom_site_aniso_U_22
_atom_site_aniso_U_33
_atom_site_aniso_U_23
_atom_site_aniso_U_13
_atom_site_aniso_U_12
Ag1 0.0679(2) 0.04336(17) 0.0753(2) -0.00448(16) -0.00480(19) -0.02943(15)
N1 0.0436(17) 0.0424(17) 0.0484(18) -0.0067(14) -0.0024(15) -0.0118(15)
N2 0.0446(17) 0.0374(16) 0.0451(17) -0.0053(13) -0.0021(15) -0.0137(14)
N3 0.0545(19) 0.0400(17) 0.066(2) -0.0015(16) -0.0130(17) -0.0181(15)
C1 0.048(2) 0.046(2) 0.050(2) -0.0032(18) -0.0089(19) -0.0080(18)
C2 0.062(3) 0.060(3) 0.050(2) -0.007(2) 0.002(2) -0.023(2)
C3 0.073(3) 0.067(3) 0.050(3) -0.017(2) 0.002(2) -0.008(3)
C4 0.066(3) 0.044(2) 0.060(3) -0.011(2) -0.004(2) -0.013(2)
C5 0.054(2) 0.048(2) 0.050(2) -0.0012(19) -0.002(2) -0.0170(19)
C6 0.0408(19) 0.043(2) 0.0403(19) -0.0046(16) -0.0038(17) -0.0121(17)
C7 0.0402(19) 0.0357(19) 0.047(2) -0.0015(16) -0.0068(17) -0.0095(16)
C8 0.0431(19) 0.0339(18) 0.0389(19) 0.0001(15) -0.0088(16) -0.0100(16)
C9 0.0433(18) 0.0318(17) 0.0382(17) 0.0002(14) -0.0183(15) -0.0084(15)
C10 0.054(2) 0.0360(19) 0.0412(19) -0.0017(15) -0.0119(17) -0.0140(17)
C11 0.058(2) 0.0391(19) 0.053(2) 0.0055(17) -0.0138(19) -0.0225(18)
C12 0.053(2) 0.063(3) 0.044(2) 0.0054(19) -0.0006(19) -0.025(2)
C13 0.056(2) 0.050(2) 0.041(2) -0.0070(17) -0.0044(19) -0.0163(19)
C14 0.048(2) 0.0348(18) 0.0394(18) -0.0024(15) -0.0139(16) -0.0107(16)
C15 0.047(2) 0.0375(19) 0.044(2) -0.0102(16) -0.0075(18) -0.0051(17)
C16 0.044(2) 0.0317(18) 0.049(2) -0.0041(16) -0.0052(18) -0.0095(16)
C17 0.076(3) 0.055(2) 0.041(2) -0.0002(18) -0.015(2) -0.031(2)
C18 0.081(3) 0.054(2) 0.062(3) -0.001(2) -0.025(2) -0.035(2)
C19 0.059(2) 0.033(2) 0.058(2) 0.0041(18) -0.009(2) -0.0084(19)
C20 0.053(2) 0.0346(19) 0.056(2) -0.0052(17) -0.0132(19) -0.0109(17)
C21 0.083(4) 0.134(5) 0.088(4) 0.027(4) -0.027(3) -0.037(4)
O1 0.0421(13) 0.0348(13) 0.0404(13) -0.0016(10) -0.0056(11) -0.0115(11)
O2 0.086(2) 0.0618(18) 0.0633(19) -0.0107(15) 0.0123(18) -0.0412(16)
O3 0.0639(17) 0.0423(15) 0.0735(18) -0.0026(13) -0.0322(15) -0.0127(13)
O4 0.0513(14) 0.0369(13) 0.0420(13) -0.0031(10) -0.0139(12) -0.0184(11)
O9 0.075(2) 0.087(2) 0.089(2) 0.029(2) -0.014(2) -0.027(2)

loop_
_atom_type_symbol
_atom_type_description
_atom_type_scat_dispersion_real
_atom_type_scat_dispersion_imag
_atom_type_scat_source
C C 0.0033 0.0016 'International Tables Vol C Tables 4.2.6.8 and 6.1.1.4'
H H 0.0000 0.0000 'International Tables Vol C Tables 4.2.6.8 and 6.1.1.4'
N N 0.0061 0.0033 'International Tables Vol C Tables 4.2.6.8 and 6.1.1.4'
O O 0.0106 0.0060 'International Tables Vol C Tables 4.2.6.8 and 6.1.1.4'
Cl Cl 0.1484 0.1585 'International Tables Vol C Tables 4.2.6.8 and 6.1.1.4'
Ag Ag -0.8971 1.1015 'International Tables Vol C Tables 4.2.6.8 and 6.1.1.4'

loop_
_geom_angle_atom_site_label_1
_geom_angle_atom_site_label_2
_geom_angle_atom_site_label_3
_geom_angle
_geom_angle_site_symmetry_1
_geom_angle_site_symmetry_3
N3 Ag1 N1 161.31(14) 2_767 .
N3 Ag1 O2 118.49(12) 2_767 .
N1 Ag1 O2 73.54(11) . .
C7 N1 N2 108.1(3) . .
C7 N1 Ag1 136.5(3) . .
N2 N1 Ag1 115.3(2) . .
C8 N2 N1 106.4(3) . .
C19 N3 C18 118.0(4) . .
C19 N3 Ag1 122.7(3) . 2_767
C18 N3 Ag1 119.3(3) . 2_767
C2 C1 O2 121.2(4) . .
C2 C1 C6 120.7(4) . .
O2 C1 C6 118.2(4) . .
C1 C2 C3 120.4(4) . .
C1 C2 H2 119.8 . .
C3 C2 H2 119.8 . .
C4 C3 C2 119.8(4) . .
C4 C3 H3 120.1 . .
C2 C3 H3 120.1 . .
C5 C4 C3 120.2(5) . .
C5 C4 H4 119.9 . .
C3 C4 H4 119.9 . .
C4 C5 C6 121.6(4) . .
C4 C5 H5 119.2 . .
C6 C5 H5 119.2 . .
C5 C6 C1 117.3(4) . .
C5 C6 C7 119.6(4) . .
C1 C6 C7 123.1(4) . .
N1 C7 O1 110.1(3) . .
N1 C7 C6 132.9(4) . .
O1 C7 C6 116.9(3) . .
N2 C8 O1 111.8(3) . .
N2 C8 C9 130.7(3) . .
O1 C8 C9 117.6(3) . .
C14 C9 C10 117.7(3) . .
C14 C9 C8 122.6(3) . .
C10 C9 C8 119.7(3) . .
C11 C10 C9 121.0(4) . .
C11 C10 H10 119.5 . .
C9 C10 H10 119.5 . .
C12 C11 C10 119.6(4) . .
C12 C11 H11 120.2 . .
C10 C11 H11 120.2 . .
C11 C12 C13 120.8(4) . .
C11 C12 H12 119.6 . .
C13 C12 H12 119.6 . .
C14 C13 C12 118.9(4) . .
C14 C13 H13 120.6 . .
C12 C13 H13 120.6 . .
C13 C14 C9 122.0(4) . .
C13 C14 O4 117.8(3) . .
C9 C14 O4 120.1(3) . .
O3 C15 O4 123.7(4) . .
O3 C15 C16 125.6(4) . .
O4 C15 C16 110.6(3) . .
C20 C16 C17 118.9(4) . .
C20 C16 C15 118.2(4) . .
C17 C16 C15 122.9(4) . .
C18 C17 C16 118.8(4) . .
C18 C17 H17 120.6 . .
C16 C17 H17 120.6 . .
N3 C18 C17 122.5(4) . .
N3 C18 H18 118.7 . .
C17 C18 H18 118.7 . .
N3 C19 C20 123.2(4) . .
N3 C19 H19 118.4 . .
C20 C19 H19 118.4 . .
C19 C20 C16 118.6(4) . .
C19 C20 H20 120.7 . .
C16 C20 H20 120.7 . .
O9 C21 H21A 109.5 . .
O9 C21 H21B 109.5 . .
H21A C21 H21B 109.5 . .
O9 C21 H21C 109.5 . .
H21A C21 H21C 109.5 . .
H21B C21 H21C 109.5 . .
C7 O1 C8 103.7(3) . .
C1 O2 Ag1 135.7(3) . .
C1 O2 H2A 117(5) . .
Ag1 O2 H2A 106(5) . .
C15 O4 C14 117.4(3) . .
C21 O9 H9 109.5 . .
O8 Cl1 O7 110.0(4) . .
O8 Cl1 O6 117.0(4) . .
O7 Cl1 O6 113.5(4) . .
O8 Cl1 O5 95.7(5) . .
O7 Cl1 O5 108.7(4) . .
O6 Cl1 O5 110.3(5) . .

loop_
_geom_bond_atom_site_label_1
_geom_bond_atom_site_label_2
_geom_bond_distance
_geom_bond_site_symmetry_2
Ag1 N3 2.157(4) 2_767
Ag1 N1 2.168(3) .
Ag1 O2 2.526(3) .
N1 C7 1.293(5) .
N1 N2 1.393(4) .
N2 C8 1.276(5) .
N3 C19 1.323(6) .
N3 C18 1.336(6) .
N3 Ag1 2.157(4) 2_767
C1 C2 1.358(6) .
C1 O2 1.363(5) .
C1 C6 1.410(6) .
C2 C3 1.392(7) .
C2 H2 0.9300 .
C3 C4 1.365(7) .
C3 H3 0.9300 .
C4 C5 1.363(6) .
C4 H4 0.9300 .
C5 C6 1.397(6) .
C5 H5 0.9300 .
C6 C7 1.440(5) .
C7 O1 1.364(5) .
C8 O1 1.375(4) .
C8 C9 1.454(5) .
C9 C14 1.386(5) .
C9 C10 1.389(5) .
C10 C11 1.383(6) .
C10 H10 0.9300 .
C11 C12 1.358(6) .
C11 H11 0.9300 .
C12 C13 1.393(6) .
C12 H12 0.9300 .
C13 C14 1.362(6) .
C13 H13 0.9300 .
C14 O4 1.404(5) .
C15 O3 1.200(5) .
C15 O4 1.362(5) .
C15 C16 1.484(6) .
C16 C20 1.373(6) .
C16 C17 1.375(6) .
C17 C18 1.368(6) .
C17 H17 0.9300 .
C18 H18 0.9300 .
C19 C20 1.367(6) .
C19 H19 0.9300 .
C20 H20 0.9300 .
C21 O9 1.403(7) .
C21 H21A 0.9600 .
C21 H21B 0.9600 .
C21 H21C 0.9600 .
O2 H2A 0.92(7) .
O5 Cl1 1.421(7) .
O6 Cl1 1.411(6) .
O7 Cl1 1.406(6) .
O8 Cl1 1.405(7) .
O9 H9 0.8200 .

loop_
_geom_hbond_atom_site_label_D
_geom_hbond_atom_site_label_H
_geom_hbond_atom_site_label_A
_geom_hbond_distance_DH
_geom_hbond_distance_HA
_geom_hbond_distance_DA
_geom_hbond_angle_DHA
_geom_hbond_site_symmetry_A
O2 H2A O9 0.92(7) 1.74(7) 2.656(5) 179(8) 1_655

loop_
_geom_torsion_atom_site_label_1
_geom_torsion_atom_site_label_2
_geom_torsion_atom_site_label_3
_geom_torsion_atom_site_label_4
_geom_torsion
_geom_torsion_site_symmetry_1
N3 Ag1 N1 C7 -135.1(4) 2_767
O2 Ag1 N1 C7 -2.4(4) .
N3 Ag1 N1 N2 49.7(5) 2_767
O2 Ag1 N1 N2 -177.6(3) .
C7 N1 N2 C8 0.0(4) .
Ag1 N1 N2 C8 176.5(3) .
O2 C1 C2 C3 -180.0(4) .
C6 C1 C2 C3 0.4(7) .
C1 C2 C3 C4 0.3(8) .
C2 C3 C4 C5 -1.2(8) .
C3 C4 C5 C6 1.5(7) .
C4 C5 C6 C1 -0.8(6) .
C4 C5 C6 C7 177.0(4) .
C2 C1 C6 C5 -0.1(6) .
O2 C1 C6 C5 -179.8(4) .
C2 C1 C6 C7 -177.9(4) .
O2 C1 C6 C7 2.4(6) .
N2 N1 C7 O1 -0.3(4) .
Ag1 N1 C7 O1 -175.7(3) .
N2 N1 C7 C6 178.3(4) .
Ag1 N1 C7 C6 2.9(7) .
C5 C6 C7 N1 -179.8(4) .
C1 C6 C7 N1 -2.1(7) .
C5 C6 C7 O1 -1.4(6) .
C1 C6 C7 O1 176.3(4) .
N1 N2 C8 O1 0.3(4) .
N1 N2 C8 C9 -178.1(4) .
N2 C8 C9 C14 2.6(7) .
O1 C8 C9 C14 -175.7(3) .
N2 C8 C9 C10 -177.5(4) .
O1 C8 C9 C10 4.2(5) .
C14 C9 C10 C11 0.4(6) .
C8 C9 C10 C11 -179.5(4) .
C9 C10 C11 C12 -0.2(6) .
C10 C11 C12 C13 0.2(7) .
C11 C12 C13 C14 -0.4(7) .
C12 C13 C14 C9 0.5(6) .
C12 C13 C14 O4 -175.7(4) .
C10 C9 C14 C13 -0.6(6) .
C8 C9 C14 C13 179.3(4) .
C10 C9 C14 O4 175.6(3) .
C8 C9 C14 O4 -4.5(6) .
O3 C15 C16 C20 -29.4(6) .
O4 C15 C16 C20 148.1(3) .
O3 C15 C16 C17 152.1(4) .
O4 C15 C16 C17 -30.5(5) .
C20 C16 C17 C18 -0.6(6) .
C15 C16 C17 C18 177.9(4) .
C19 N3 C18 C17 0.2(7) .
Ag1 N3 C18 C17 177.8(3) 2_767
C16 C17 C18 N3 -0.1(7) .
C18 N3 C19 C20 0.4(6) .
Ag1 N3 C19 C20 -177.1(3) 2_767
N3 C19 C20 C16 -1.2(6) .
C17 C16 C20 C19 1.2(6) .
C15 C16 C20 C19 -177.4(3) .
N1 C7 O1 C8 0.4(4) .
C6 C7 O1 C8 -178.4(3) .
N2 C8 O1 C7 -0.5(4) .
C9 C8 O1 C7 178.2(3) .
C2 C1 O2 Ag1 176.6(3) .
C6 C1 O2 Ag1 -3.7(6) .
N3 Ag1 O2 C1 167.6(4) 2_767
N1 Ag1 O2 C1 3.1(4) .
O3 C15 O4 C14 10.9(5) .
C16 C15 O4 C14 -166.6(3) .
C13 C14 O4 C15 -110.7(4) .
C9 C14 O4 C15 73.0(4) .
